data_2240580
loop_
_publ_author_name
'Savithri, M. P.'
'Suresh, M.'
'Raghunathan, R.'
'Raja, R.'
'SubbiahPandi, A.'

_publ_section_title
;
 Crystal structure of
 14-methyl-11-(3-methylphenyl)-12-oxa-8,14-diazatetracyclo[8.3.3.0^1,10^.0^2,7^]hexadeca-2(7),3,5-triene-9,13-dione
;
_journal_coeditor_code HB7360
_journal_issue 6
_journal_name_full 'Acta Crystallographica Section E'
_journal_page_first o379
_journal_page_last o380
_journal_paper_doi 10.1107/S2056989015008129
_journal_volume 71
_journal_year 2015
_chemical_formula_iupac 'C21 H20 N2 O3'
_chemical_formula_moiety 'C21 H20 N2 O3'
_chemical_formula_sum 'C21 H20 N2 O3'
_chemical_formula_weight 348.39
_chemical_name_systematic
14-Methyl-11-(3-methylphenyl)-12-oxa-8,14-diazatetracyclo[8.3.3.0^1,10^.0^2,7^]hexadeca-2(7),3,5-triene-9,13-dione
_space_group_IT_number 14
_symmetry_cell_setting monoclinic
_symmetry_space_group_name_Hall '-P 2ybc'
_symmetry_space_group_name_H-M 'P 1 21/c 1'
_atom_sites_solution_hydrogens geom
_atom_sites_solution_primary direct
_atom_sites_solution_secondary difmap
_audit_creation_method SHELXL-97
_cell_angle_alpha 90.00
_cell_angle_beta 92.490(2)
_cell_angle_gamma 90.00
_cell_formula_units_Z 4
_cell_length_a 10.4772(7)
_cell_length_b 8.6834(6)
_cell_length_c 19.1123(13)
_cell_measurement_reflns_used 3787
_cell_measurement_temperature 293(2)
_cell_measurement_theta_max 27.00
_cell_measurement_theta_min 2.13
_cell_volume 1737.2(2)
_computing_cell_refinement
;
SAINT (Bruker, 2004)
;
_computing_data_collection
;
APEX2 (Bruker, 2004)
;
_computing_data_reduction
;
SAINT (Bruker, 2004)
;
_computing_molecular_graphics
;
ORTEP-3 for Windows (Farrugia, 2012)
;
_computing_publication_material
;
SHELXL97 (Sheldrick, 2008) and PLATON (Spek, 2009)
;
_computing_structure_refinement
;
SHELXL97 (Sheldrick, 2008)
;
_computing_structure_solution
;
SHELXS97 (Sheldrick, 2008)
;
_diffrn_ambient_temperature 293(2)
_diffrn_measured_fraction_theta_full 1.000
_diffrn_measured_fraction_theta_max 1.000
_diffrn_measurement_device_type 'Bruker Kappa APEXII CCD'
_diffrn_measurement_method '\w and \f scans '
_diffrn_radiation_monochromator graphite
_diffrn_radiation_source 'fine-focus sealed tube'
_diffrn_radiation_type MoK\a
_diffrn_radiation_wavelength 0.71073
_diffrn_reflns_av_R_equivalents 0.0239
_diffrn_reflns_av_sigmaI/netI 0.0169
_diffrn_reflns_limit_h_max 13
_diffrn_reflns_limit_h_min -13
_diffrn_reflns_limit_k_max 11
_diffrn_reflns_limit_k_min -11
_diffrn_reflns_limit_l_max 24
_diffrn_reflns_limit_l_min -24
_diffrn_reflns_number 25650
_diffrn_reflns_theta_full 27.00
_diffrn_reflns_theta_max 27.00
_diffrn_reflns_theta_min 2.13
_exptl_absorpt_coefficient_mu 0.090
_exptl_absorpt_correction_T_max 0.9735
_exptl_absorpt_correction_T_min 0.9692
_exptl_absorpt_correction_type multi-scan
_exptl_absorpt_process_details
;
(SADABS; Bruker, 2004)
;
_exptl_crystal_colour Colourless
_exptl_crystal_density_diffrn 1.332
_exptl_crystal_density_method 'not measured'
_exptl_crystal_description Block
_exptl_crystal_F_000 736
_exptl_crystal_size_max 0.35
_exptl_crystal_size_mid 0.30
_exptl_crystal_size_min 0.30
_refine_diff_density_max 0.294
_refine_diff_density_min -0.206
_refine_ls_extinction_method none
_refine_ls_goodness_of_fit_ref 1.089
_refine_ls_hydrogen_treatment mixed
_refine_ls_matrix_type full
_refine_ls_number_parameters 239
_refine_ls_number_reflns 3787
_refine_ls_number_restraints 0
_refine_ls_restrained_S_all 1.089
_refine_ls_R_factor_all 0.0642
_refine_ls_R_factor_gt 0.0450
_refine_ls_shift/su_max 0.000
_refine_ls_shift/su_mean 0.000
_refine_ls_structure_factor_coef Fsqd
_refine_ls_weighting_details 'calc w=1/[\s^2^(Fo^2^)+(0.0557P)^2^+0.7606P] where P=(Fo^2^+2Fc^2^)/3'
_refine_ls_weighting_scheme calc
_refine_ls_wR_factor_gt 0.1143
_refine_ls_wR_factor_ref 0.1369
_reflns_number_gt 2875
_reflns_number_total 3787
_reflns_threshold_expression I>2\s(I)
_cod_data_source_file hb7360sup1.cif
_cod_data_source_block I
_cod_original_sg_symbol_H-M 'P 21/c'
_cod_database_code 2240580
_cod_database_fobs_code 2240580

loop_
_symmetry_equiv_pos_as_xyz
'x, y, z'
'-x, y+1/2, -z+1/2'
'-x, -y, -z'
'x, -y-1/2, z-1/2'

loop_
_atom_site_type_symbol
_atom_site_label
_atom_site_fract_x
_atom_site_fract_y
_atom_site_fract_z
_atom_site_U_iso_or_equiv
_atom_site_adp_type
_atom_site_calc_flag
_atom_site_refinement_flags
_atom_site_occupancy
_atom_site_symmetry_multiplicity
O O1 0.05279(11) 0.22692(16) 0.53826(6) 0.0458(3) Uani d . 1 1
O O3 0.43975(13) 0.34579(16) 0.45820(6) 0.0505(4) Uani d . 1 1
O O2 0.04279(13) 0.03341(17) 0.61440(7) 0.0557(4) Uani d . 1 1
N N1 0.32532(15) -0.00285(17) 0.57673(7) 0.0427(4) Uani d . 1 1
N N2 0.43155(15) 0.38257(19) 0.57461(8) 0.0454(4) Uani d . 1 1
C C9 0.25355(16) 0.13927(19) 0.58542(8) 0.0342(4) Uani d . 1 1
C C7 0.15071(16) 0.32733(19) 0.51218(8) 0.0368(4) Uani d . 1 1
H H7 0.1649 0.4112 0.5459 0.044 Uiso calc R 1 1
C C10 0.27021(15) 0.22222(19) 0.51571(8) 0.0334(4) Uani d . 1 1
C C13 0.29625(17) 0.2330(2) 0.64871(8) 0.0381(4) Uani d . 1 1
C C19 0.38880(16) 0.3193(2) 0.51367(8) 0.0378(4) Uani d . 1 1
C C18 0.38303(17) 0.3521(2) 0.64055(9) 0.0404(4) Uani d . 1 1
C C11 0.27058(18) 0.0894(2) 0.46208(9) 0.0401(4) Uani d . 1 1
H H11A 0.1898 0.0847 0.4353 0.048 Uiso calc R 1 1
H H11B 0.3389 0.1028 0.4300 0.048 Uiso calc R 1 1
C C14 0.2508(2) 0.2060(3) 0.71465(9) 0.0522(5) Uani d . 1 1
H H14 0.1914 0.1280 0.7206 0.063 Uiso calc R 1 1
C C6 0.11100(17) 0.3972(2) 0.44276(9) 0.0400(4) Uani d . 1 1
C C1 0.17662(19) 0.5259(2) 0.42071(9) 0.0436(4) Uani d . 1 1
H H1 0.2427 0.5654 0.4494 0.052 Uiso calc R 1 1
C C8 0.10628(17) 0.1232(2) 0.58346(9) 0.0403(4) Uani d . 1 1
C C12 0.2914(2) -0.0568(2) 0.50569(10) 0.0496(5) Uani d . 1 1
H H12A 0.2141 -0.1184 0.5052 0.059 Uiso calc R 1 1
H H12B 0.3598 -0.1184 0.4876 0.059 Uiso calc R 1 1
C C2 0.1465(2) 0.5974(2) 0.35712(9) 0.0483(5) Uani d . 1 1
C C17 0.4237(2) 0.4417(2) 0.69755(10) 0.0534(5) Uani d . 1 1
H H17 0.4813 0.5217 0.6918 0.064 Uiso calc R 1 1
C C5 0.0112(2) 0.3400(2) 0.40112(10) 0.0530(5) Uani d . 1 1
H H5 -0.0334 0.2535 0.4150 0.064 Uiso calc R 1 1
C C3 0.0451(2) 0.5388(3) 0.31651(10) 0.0568(5) Uani d . 1 1
H H3 0.0221 0.5854 0.2740 0.068 Uiso calc R 1 1
C C16 0.3779(2) 0.4109(3) 0.76275(10) 0.0624(6) Uani d . 1 1
H H16 0.4051 0.4704 0.8010 0.075 Uiso calc R 1 1
C C20 0.2201(3) 0.7356(3) 0.33399(12) 0.0682(6) Uani d . 1 1
H H20A 0.1865 0.7692 0.2890 0.102 Uiso calc R 1 1
H H20B 0.3085 0.7086 0.3307 0.102 Uiso calc R 1 1
H H20C 0.2123 0.8171 0.3674 0.102 Uiso calc R 1 1
C C4 -0.0220(2) 0.4130(3) 0.33825(11) 0.0627(6) Uani d . 1 1
H H4 -0.0905 0.3761 0.3105 0.075 Uiso calc R 1 1
C C15 0.2922(2) 0.2928(3) 0.77163(10) 0.0639(6) Uani d . 1 1
H H15 0.2624 0.2719 0.8158 0.077 Uiso calc R 1 1
C C21 0.3205(2) -0.1220(2) 0.63015(11) 0.0571(5) Uani d . 1 1
H H21A 0.3721 -0.2079 0.6171 0.086 Uiso calc R 1 1
H H21B 0.2338 -0.1553 0.6343 0.086 Uiso calc R 1 1
H H21C 0.3524 -0.0814 0.6742 0.086 Uiso calc R 1 1
H H2A 0.488(2) 0.461(3) 0.5713(11) 0.058(6) Uiso d . 1 1

loop_
_atom_site_aniso_label
_atom_site_aniso_U_11
_atom_site_aniso_U_22
_atom_site_aniso_U_33
_atom_site_aniso_U_12
_atom_site_aniso_U_13
_atom_site_aniso_U_23
O1 0.0362(6) 0.0560(8) 0.0455(7) -0.0010(6) 0.0058(5) 0.0056(6)
O3 0.0578(8) 0.0531(8) 0.0422(7) -0.0136(6) 0.0208(6) -0.0003(6)
O2 0.0497(8) 0.0598(9) 0.0586(8) -0.0169(7) 0.0140(6) 0.0077(7)
N1 0.0495(9) 0.0392(8) 0.0393(8) 0.0024(7) 0.0011(6) 0.0039(6)
N2 0.0459(9) 0.0520(9) 0.0384(8) -0.0206(8) 0.0050(6) 0.0006(7)
C9 0.0368(9) 0.0367(8) 0.0294(7) -0.0049(7) 0.0052(6) 0.0018(6)
C7 0.0386(9) 0.0372(9) 0.0350(8) -0.0003(7) 0.0050(7) -0.0011(7)
C10 0.0368(8) 0.0365(9) 0.0273(7) -0.0028(7) 0.0051(6) -0.0004(6)
C13 0.0397(9) 0.0444(9) 0.0306(8) -0.0034(7) 0.0040(7) 0.0009(7)
C19 0.0403(9) 0.0380(9) 0.0356(8) -0.0039(7) 0.0085(7) 0.0025(7)
C18 0.0421(9) 0.0465(10) 0.0326(8) -0.0052(8) 0.0014(7) -0.0011(7)
C11 0.0482(10) 0.0398(9) 0.0325(8) -0.0019(8) 0.0048(7) -0.0033(7)
C14 0.0586(12) 0.0651(13) 0.0335(9) -0.0121(10) 0.0087(8) 0.0021(8)
C6 0.0464(10) 0.0385(9) 0.0349(8) 0.0074(8) 0.0008(7) -0.0044(7)
C1 0.0537(11) 0.0389(9) 0.0378(9) 0.0048(8) -0.0012(8) -0.0021(7)
C8 0.0418(9) 0.0436(10) 0.0360(8) -0.0073(8) 0.0067(7) -0.0022(7)
C12 0.0635(12) 0.0413(10) 0.0439(10) 0.0054(9) 0.0022(9) -0.0039(8)
C2 0.0645(12) 0.0422(10) 0.0385(9) 0.0111(9) 0.0053(8) -0.0008(8)
C17 0.0569(12) 0.0552(12) 0.0475(11) -0.0128(10) -0.0047(9) -0.0069(9)
C5 0.0566(12) 0.0515(11) 0.0500(11) -0.0028(9) -0.0066(9) -0.0009(9)
C3 0.0751(14) 0.0579(12) 0.0368(10) 0.0158(11) -0.0030(9) 0.0020(9)
C16 0.0726(15) 0.0767(15) 0.0374(10) -0.0030(12) -0.0059(9) -0.0158(10)
C20 0.0925(18) 0.0582(13) 0.0540(12) 0.0012(12) 0.0053(12) 0.0138(10)
C4 0.0667(14) 0.0691(15) 0.0507(12) 0.0009(12) -0.0169(10) -0.0063(11)
C15 0.0738(15) 0.0882(17) 0.0303(9) -0.0080(13) 0.0075(9) -0.0051(10)
C21 0.0636(13) 0.0513(12) 0.0559(12) 0.0000(10) -0.0032(10) 0.0159(9)

loop_
_atom_type_symbol
_atom_type_description
_atom_type_scat_dispersion_real
_atom_type_scat_dispersion_imag
_atom_type_scat_source
C C 0.0033 0.0016 'International Tables Vol C Tables 4.2.6.8 and 6.1.1.4'
H H 0.0000 0.0000 'International Tables Vol C Tables 4.2.6.8 and 6.1.1.4'
N N 0.0061 0.0033 'International Tables Vol C Tables 4.2.6.8 and 6.1.1.4'
O O 0.0106 0.0060 'International Tables Vol C Tables 4.2.6.8 and 6.1.1.4'

loop_
_geom_angle_atom_site_label_1
_geom_angle_atom_site_label_2
_geom_angle_atom_site_label_3
_geom_angle
C8 O1 C7 109.89(13)
C21 N1 C9 119.19(15)
C21 N1 C12 114.09(16)
C9 N1 C12 105.69(13)
C19 N2 C18 125.42(15)
C19 N2 H2A 116.1(14)
C18 N2 H2A 117.9(14)
N1 C9 C13 114.29(14)
N1 C9 C10 102.71(12)
C13 C9 C10 113.74(13)
N1 C9 C8 116.04(14)
C13 C9 C8 109.18(13)
C10 C9 C8 99.93(13)
O1 C7 C6 111.93(14)
O1 C7 C10 102.31(13)
C6 C7 C10 117.98(13)
O1 C7 H7 108.1
C6 C7 H7 108.1
C10 C7 H7 108.1
C19 C10 C9 114.33(13)
C19 C10 C11 112.09(13)
C9 C10 C11 103.29(13)
C19 C10 C7 109.63(14)
C9 C10 C7 101.11(12)
C11 C10 C7 115.91(14)
C14 C13 C18 118.69(16)
C14 C13 C9 122.39(16)
C18 C13 C9 118.92(14)
O3 C19 N2 121.95(16)
O3 C19 C10 121.17(15)
N2 C19 C10 116.77(14)
C13 C18 C17 120.52(16)
C13 C18 N2 120.33(15)
C17 C18 N2 119.15(17)
C12 C11 C10 105.24(13)
C12 C11 H11A 110.7
C10 C11 H11A 110.7
C12 C11 H11B 110.7
C10 C11 H11B 110.7
H11A C11 H11B 108.8
C15 C14 C13 121.12(19)
C15 C14 H14 119.4
C13 C14 H14 119.4
C5 C6 C1 119.21(17)
C5 C6 C7 122.61(17)
C1 C6 C7 118.17(16)
C6 C1 C2 121.97(18)
C6 C1 H1 119.0
C2 C1 H1 119.0
O2 C8 O1 121.69(17)
O2 C8 C9 128.41(17)
O1 C8 C9 109.88(14)
N1 C12 C11 105.24(14)
N1 C12 H12A 110.7
C11 C12 H12A 110.7
N1 C12 H12B 110.7
C11 C12 H12B 110.7
H12A C12 H12B 108.8
C3 C2 C1 117.75(19)
C3 C2 C20 121.27(18)
C1 C2 C20 120.97(19)
C16 C17 C18 119.49(19)
C16 C17 H17 120.3
C18 C17 H17 120.3
C6 C5 C4 119.4(2)
C6 C5 H5 120.3
C4 C5 H5 120.3
C4 C3 C2 120.85(19)
C4 C3 H3 119.6
C2 C3 H3 119.6
C15 C16 C17 120.59(19)
C15 C16 H16 119.7
C17 C16 H16 119.7
C2 C20 H20A 109.5
C2 C20 H20B 109.5
H20A C20 H20B 109.5
C2 C20 H20C 109.5
H20A C20 H20C 109.5
H20B C20 H20C 109.5
C3 C4 C5 120.8(2)
C3 C4 H4 119.6
C5 C4 H4 119.6
C16 C15 C14 119.58(19)
C16 C15 H15 120.2
C14 C15 H15 120.2
N1 C21 H21A 109.5
N1 C21 H21B 109.5
H21A C21 H21B 109.5
N1 C21 H21C 109.5
H21A C21 H21C 109.5
H21B C21 H21C 109.5

loop_
_geom_bond_atom_site_label_1
_geom_bond_atom_site_label_2
_geom_bond_distance
O1 C8 1.353(2)
O1 C7 1.451(2)
O3 C19 1.2292(19)
O2 C8 1.197(2)
N1 C21 1.456(2)
N1 C9 1.458(2)
N1 C12 1.465(2)
N2 C19 1.347(2)
N2 C18 1.404(2)
N2 H2A 0.91(2)
C9 C13 1.510(2)
C9 C10 1.531(2)
C9 C8 1.548(2)
C7 C6 1.501(2)
C7 C10 1.548(2)
C7 H7 0.9800
C10 C19 1.504(2)
C10 C11 1.543(2)
C13 C14 1.386(2)
C13 C18 1.390(2)
C18 C17 1.390(2)
C11 C12 1.529(3)
C11 H11A 0.9700
C11 H11B 0.9700
C14 C15 1.379(3)
C14 H14 0.9300
C6 C5 1.378(3)
C6 C1 1.387(3)
C1 C2 1.389(2)
C1 H1 0.9300
C12 H12A 0.9700
C12 H12B 0.9700
C2 C3 1.385(3)
C2 C20 1.503(3)
C17 C16 1.381(3)
C17 H17 0.9300
C5 C4 1.389(3)
C5 H5 0.9300
C3 C4 1.374(3)
C3 H3 0.9300
C16 C15 1.378(3)
C16 H16 0.9300
C20 H20A 0.9600
C20 H20B 0.9600
C20 H20C 0.9600
C4 H4 0.9300
C15 H15 0.9300
C21 H21A 0.9600
C21 H21B 0.9600
C21 H21C 0.9600

loop_
_geom_hbond_atom_site_label_D
_geom_hbond_atom_site_label_H
_geom_hbond_atom_site_label_A
_geom_hbond_site_symmetry_A
_geom_hbond_distance_DH
_geom_hbond_distance_HA
_geom_hbond_distance_DA
_geom_hbond_angle_DHA
N2 H2A O3 3_666 0.91(2) 1.93(2) 2.802(2) 159.6(19)
C5 H5 O2 3_556 0.93 2.55 3.303(3) 137.8

loop_
_geom_torsion_atom_site_label_1
_geom_torsion_atom_site_label_2
_geom_torsion_atom_site_label_3
_geom_torsion_atom_site_label_4
_geom_torsion
C21 N1 C9 C13 63.0(2)
C12 N1 C9 C13 -167.01(14)
C21 N1 C9 C10 -173.31(15)
C12 N1 C9 C10 -43.33(17)
C21 N1 C9 C8 -65.4(2)
C12 N1 C9 C8 64.55(18)
C8 O1 C7 C6 156.13(14)
C8 O1 C7 C10 28.85(16)
N1 C9 C10 C19 -86.79(16)
C13 C9 C10 C19 37.3(2)
C8 C9 C10 C19 153.46(14)
N1 C9 C10 C11 35.28(16)
C13 C9 C10 C11 159.32(14)
C8 C9 C10 C11 -84.48(15)
N1 C9 C10 C7 155.54(13)
C13 C9 C10 C7 -80.42(16)
C8 C9 C10 C7 35.78(15)
O1 C7 C10 C19 -161.30(12)
C6 C7 C10 C19 75.41(18)
O1 C7 C10 C9 -40.25(15)
C6 C7 C10 C9 -163.54(14)
O1 C7 C10 C11 70.59(16)
C6 C7 C10 C11 -52.7(2)
N1 C9 C13 C14 -85.5(2)
C10 C9 C13 C14 156.99(17)
C8 C9 C13 C14 46.3(2)
N1 C9 C13 C18 95.38(19)
C10 C9 C13 C18 -22.2(2)
C8 C9 C13 C18 -132.79(17)
C18 N2 C19 O3 -176.51(18)
C18 N2 C19 C10 7.3(3)
C9 C10 C19 O3 153.12(16)
C11 C10 C19 O3 36.0(2)
C7 C10 C19 O3 -94.19(19)
C9 C10 C19 N2 -30.6(2)
C11 C10 C19 N2 -147.74(16)
C7 C10 C19 N2 82.07(18)
C14 C13 C18 C17 0.3(3)
C9 C13 C18 C17 179.47(17)
C14 C13 C18 N2 179.77(18)
C9 C13 C18 N2 -1.1(3)
C19 N2 C18 C13 9.7(3)
C19 N2 C18 C17 -170.84(18)
C19 C10 C11 C12 108.42(17)
C9 C10 C11 C12 -15.13(18)
C7 C10 C11 C12 -124.70(16)
C18 C13 C14 C15 -1.3(3)
C9 C13 C14 C15 179.6(2)
O1 C7 C6 C5 -16.5(2)
C10 C7 C6 C5 101.8(2)
O1 C7 C6 C1 162.34(14)
C10 C7 C6 C1 -79.3(2)
C5 C6 C1 C2 -1.3(3)
C7 C6 C1 C2 179.75(16)
C7 O1 C8 O2 176.05(16)
C7 O1 C8 C9 -5.39(18)
N1 C9 C8 O2 48.4(2)
C13 C9 C8 O2 -82.4(2)
C10 C9 C8 O2 157.98(18)
N1 C9 C8 O1 -129.98(15)
C13 C9 C8 O1 99.13(16)
C10 C9 C8 O1 -20.45(17)
C21 N1 C12 C11 166.51(16)
C9 N1 C12 C11 33.62(19)
C10 C11 C12 N1 -10.3(2)
C6 C1 C2 C3 1.9(3)
C6 C1 C2 C20 -179.25(18)
C13 C18 C17 C16 0.4(3)
N2 C18 C17 C16 -179.0(2)
C1 C6 C5 C4 -0.4(3)
C7 C6 C5 C4 178.49(19)
C1 C2 C3 C4 -0.9(3)
C20 C2 C3 C4 -179.7(2)
C18 C17 C16 C15 -0.2(3)
C2 C3 C4 C5 -0.8(3)
C6 C5 C4 C3 1.4(3)
C17 C16 C15 C14 -0.8(4)
C13 C14 C15 C16 1.5(4)
